data_2230083
loop_
_publ_author_name
'Shakuntala, K.'
'Foro, Sabine'
'Gowda, B. Thimme'

_publ_section_title
;
 4-Chloro-<i>N</i>-phenylbenzenesulfonamide
;
_journal_coeditor_code NC2229
_journal_issue 5
_journal_name_full 'Acta Crystallographica Section E'
_journal_page_first o1252
_journal_paper_doi 10.1107/S1600536811015108
_journal_volume 67
_journal_year 2011
_chemical_formula_iupac 'C12 H10 Cl N O2 S'
_chemical_formula_moiety 'C12 H10 Cl N O2 S'
_chemical_formula_sum 'C12 H10 Cl N O2 S'
_chemical_formula_weight 267.72
_chemical_name_systematic
;
4-Chloro-<i>N</i>-phenylbenzenesulfonamide
;
_space_group_IT_number 2
_symmetry_cell_setting triclinic
_symmetry_space_group_name_Hall '-P 1'
_symmetry_space_group_name_H-M 'P -1'
_atom_sites_solution_hydrogens geom
_atom_sites_solution_primary direct
_atom_sites_solution_secondary difmap
_audit_creation_method SHELXL-97
_cell_angle_alpha 68.190(10)
_cell_angle_beta 87.64(2)
_cell_angle_gamma 67.080(10)
_cell_formula_units_Z 4
_cell_length_a 10.2060(10)
_cell_length_b 10.9000(10)
_cell_length_c 13.461(2)
_cell_measurement_reflns_used 2291
_cell_measurement_temperature 293(2)
_cell_measurement_theta_max 27.97
_cell_measurement_theta_min 2.53
_cell_volume 1271.1(3)
_computing_cell_refinement
;
CrysAlis RED (Oxford Diffraction, 2009)
;
_computing_data_collection
;
CrysAlis CCD (Oxford Diffraction, 2009)
;
_computing_data_reduction
;
CrysAlis RED (Oxford Diffraction, 2009)
;
_computing_molecular_graphics 'PLATON (Spek, 2009)'
_computing_publication_material 'SHELXL97 (Sheldrick, 2008)'
_computing_structure_refinement 'SHELXL97 (Sheldrick, 2008)'
_computing_structure_solution 'SHELXS97 (Sheldrick, 2008)'
_diffrn_ambient_temperature 293(2)
_diffrn_measured_fraction_theta_full 0.999
_diffrn_measured_fraction_theta_max 0.999
_diffrn_measurement_device_type
;
Oxford Diffraction Xcalibur diffractometer
with a Sapphire CCD detector
;
_diffrn_measurement_method
;
Rotation method data acquisition using \w and \f
;
_diffrn_radiation_monochromator graphite
_diffrn_radiation_source 'fine-focus sealed tube'
_diffrn_radiation_type MoK\a
_diffrn_radiation_wavelength 0.71073
_diffrn_reflns_av_R_equivalents 0.0178
_diffrn_reflns_av_sigmaI/netI 0.0457
_diffrn_reflns_limit_h_max 11
_diffrn_reflns_limit_h_min -12
_diffrn_reflns_limit_k_max 12
_diffrn_reflns_limit_k_min -13
_diffrn_reflns_limit_l_max 16
_diffrn_reflns_limit_l_min -16
_diffrn_reflns_number 8487
_diffrn_reflns_theta_full 25.68
_diffrn_reflns_theta_max 25.68
_diffrn_reflns_theta_min 2.55
_diffrn_standards_decay_% 0
_diffrn_standards_number 0
_exptl_absorpt_coefficient_mu 0.453
_exptl_absorpt_correction_T_max 0.8761
_exptl_absorpt_correction_T_min 0.8396
_exptl_absorpt_correction_type multi-scan
_exptl_absorpt_process_details
;
(CrysAlis RED; Oxford Diffraction, 2009)
;
_exptl_crystal_colour colourless
_exptl_crystal_density_diffrn 1.399
_exptl_crystal_density_method 'not measured'
_exptl_crystal_description prism
_exptl_crystal_F_000 552
_exptl_crystal_size_max 0.40
_exptl_crystal_size_mid 0.36
_exptl_crystal_size_min 0.30
_refine_diff_density_max 0.329
_refine_diff_density_min -0.285
_refine_ls_extinction_method none
_refine_ls_goodness_of_fit_ref 0.930
_refine_ls_hydrogen_treatment mixed
_refine_ls_matrix_type full
_refine_ls_number_parameters 313
_refine_ls_number_reflns 4831
_refine_ls_number_restraints 2
_refine_ls_restrained_S_all 0.930
_refine_ls_R_factor_all 0.1014
_refine_ls_R_factor_gt 0.0474
_refine_ls_shift/su_max 0.002
_refine_ls_shift/su_mean 0.000
_refine_ls_structure_factor_coef Fsqd
_refine_ls_weighting_details 'calc w=1/[\s^2^(Fo^2^)+(0.0725P)^2^+0.0000P] where P=(Fo^2^+2Fc^2^)/3'
_refine_ls_weighting_scheme calc
_refine_ls_wR_factor_gt 0.1182
_refine_ls_wR_factor_ref 0.1332
_reflns_number_gt 2470
_reflns_number_total 4831
_reflns_threshold_expression I>2\s(I)
_cod_data_source_file nc2229.cif
_cod_data_source_block I
_cod_database_code 2230083
_cod_database_fobs_code 2230083

loop_
_symmetry_equiv_pos_as_xyz
'x, y, z'
'-x, -y, -z'

loop_
_atom_site_type_symbol
_atom_site_label
_atom_site_fract_x
_atom_site_fract_y
_atom_site_fract_z
_atom_site_U_iso_or_equiv
_atom_site_adp_type
_atom_site_calc_flag
_atom_site_refinement_flags
_atom_site_occupancy
_atom_site_symmetry_multiplicity
_atom_site_disorder_assembly
_atom_site_disorder_group
Cl Cl1 0.38715(12) 0.51207(13) 0.41184(9) 0.1275(4) Uani d . 1 1 . .
S S1 -0.02351(7) 0.72074(7) 0.00095(6) 0.0670(2) Uani d . 1 1 . .
O O1 -0.11578(19) 0.6455(2) 0.02316(17) 0.0804(6) Uani d . 1 1 . .
O O2 -0.0837(2) 0.87352(19) -0.04563(18) 0.0897(7) Uani d . 1 1 . .
N N1 0.0811(3) 0.6608(2) -0.07990(19) 0.0692(6) Uani d D 1 1 . .
H H1N 0.089(3) 0.576(2) -0.068(2) 0.083 Uiso d D 1 1 . .
C C1 0.0854(2) 0.6661(2) 0.1192(2) 0.0533(6) Uani d . 1 1 . .
C C2 0.1321(3) 0.7597(3) 0.1375(3) 0.0733(8) Uani d . 1 1 . .
H H2 0.1012 0.8548 0.0884 0.088 Uiso calc R 1 1 . .
C C3 0.2241(4) 0.7129(4) 0.2279(3) 0.0848(9) Uani d . 1 1 . .
H H3 0.2559 0.7757 0.2403 0.102 Uiso calc R 1 1 . .
C C4 0.2683(3) 0.5731(4) 0.2993(2) 0.0720(8) Uani d . 1 1 . .
C C5 0.2225(3) 0.4798(3) 0.2825(3) 0.0741(8) Uani d . 1 1 . .
H H5 0.2528 0.3850 0.3323 0.089 Uiso calc R 1 1 . .
C C6 0.1322(3) 0.5259(3) 0.1927(2) 0.0657(8) Uani d . 1 1 . .
H H6 0.1017 0.4619 0.1807 0.079 Uiso calc R 1 1 . .
C C7 0.2053(3) 0.6890(3) -0.1087(2) 0.0664(7) Uani d . 1 1 . .
C C8 0.2085(4) 0.8223(3) -0.1344(3) 0.0948(10) Uani d . 1 1 . .
H H8 0.1270 0.8997 -0.1335 0.114 Uiso calc R 1 1 . .
C C9 0.3330(5) 0.8399(5) -0.1615(3) 0.1103(12) Uani d . 1 1 . .
H H9 0.3356 0.9293 -0.1765 0.132 Uiso calc R 1 1 . .
C C10 0.4510(5) 0.7316(6) -0.1669(3) 0.1183(14) Uani d . 1 1 . .
H H10 0.5340 0.7459 -0.1866 0.142 Uiso calc R 1 1 . .
C C11 0.4471(4) 0.6022(5) -0.1435(4) 0.1243(14) Uani d . 1 1 . .
H H11 0.5282 0.5263 -0.1470 0.149 Uiso calc R 1 1 . .
C C12 0.3244(4) 0.5801(4) -0.1142(3) 0.0973(11) Uani d . 1 1 . .
H H12 0.3236 0.4898 -0.0982 0.117 Uiso calc R 1 1 . .
Cl Cl2 0.97275(15) 0.38078(14) 0.44881(14) 0.1891(7) Uani d . 1 1 . .
S S2 0.70362(9) -0.06953(8) 0.61492(8) 0.0866(3) Uani d . 1 1 . .
O O3 0.6774(3) -0.1070(2) 0.5286(2) 0.1169(9) Uani d . 1 1 . .
O O4 0.7868(2) -0.1795(2) 0.71098(18) 0.0997(7) Uani d . 1 1 . .
N N2 0.5442(3) 0.0186(3) 0.6386(2) 0.0906(8) Uani d D 1 1 . .
H H2N 0.477(3) 0.060(3) 0.583(2) 0.109 Uiso d D 1 1 . .
C C13 0.7846(3) 0.0531(3) 0.5660(2) 0.0719(8) Uani d . 1 1 . .
C C14 0.7295(4) 0.1667(4) 0.4690(3) 0.1014(11) Uani d . 1 1 . .
H H14 0.6519 0.1764 0.4283 0.122 Uiso calc R 1 1 . .
C C15 0.7889(5) 0.2658(5) 0.4321(3) 0.1218(15) Uani d . 1 1 . .
H H15 0.7517 0.3433 0.3662 0.146 Uiso calc R 1 1 . .
C C16 0.9025(5) 0.2509(4) 0.4917(4) 0.1077(13) Uani d . 1 1 . .
C C17 0.9598(4) 0.1372(5) 0.5872(4) 0.1026(11) Uani d . 1 1 . .
H H17 1.0384 0.1271 0.6268 0.123 Uiso calc R 1 1 . .
C C18 0.9004(4) 0.0369(3) 0.6248(3) 0.0848(9) Uani d . 1 1 . .
H H18 0.9390 -0.0415 0.6900 0.102 Uiso calc R 1 1 . .
C C19 0.5121(4) 0.0836(3) 0.7156(3) 0.0790(9) Uani d . 1 1 . .
C C20 0.3836(5) 0.2019(4) 0.6914(3) 0.1075(12) Uani d . 1 1 . .
H H20 0.3271 0.2407 0.6259 0.129 Uiso calc R 1 1 . .
C C21 0.3412(5) 0.2617(4) 0.7696(5) 0.1361(16) Uani d . 1 1 . .
H H21 0.2536 0.3397 0.7574 0.163 Uiso calc R 1 1 . .
C C22 0.4284(6) 0.2053(5) 0.8630(4) 0.1273(15) Uani d . 1 1 . .
H H22 0.4002 0.2455 0.9144 0.153 Uiso calc R 1 1 . .
C C23 0.5557(5) 0.0913(5) 0.8823(3) 0.1047(11) Uani d . 1 1 . .
H H23 0.6152 0.0554 0.9460 0.126 Uiso calc R 1 1 . .
C C24 0.5976(4) 0.0284(4) 0.8086(3) 0.0887(10) Uani d . 1 1 . .
H H24 0.6841 -0.0513 0.8226 0.106 Uiso calc R 1 1 . .

loop_
_atom_site_aniso_label
_atom_site_aniso_U_11
_atom_site_aniso_U_22
_atom_site_aniso_U_33
_atom_site_aniso_U_12
_atom_site_aniso_U_13
_atom_site_aniso_U_23
Cl1 0.1162(8) 0.1725(10) 0.1093(8) -0.0534(7) -0.0125(6) -0.0735(7)
S1 0.0507(4) 0.0611(5) 0.0912(6) -0.0237(4) 0.0041(4) -0.0300(4)
O1 0.0537(11) 0.0874(13) 0.1169(17) -0.0383(10) 0.0124(10) -0.0469(12)
O2 0.0689(12) 0.0559(12) 0.1212(18) -0.0118(10) -0.0069(12) -0.0220(11)
N1 0.0686(15) 0.0743(15) 0.0798(17) -0.0378(14) 0.0106(13) -0.0364(14)
C1 0.0493(14) 0.0480(14) 0.0737(19) -0.0254(12) 0.0187(13) -0.0304(13)
C2 0.093(2) 0.0576(16) 0.087(2) -0.0403(16) 0.0212(19) -0.0370(16)
C3 0.109(3) 0.091(2) 0.098(3) -0.062(2) 0.023(2) -0.061(2)
C4 0.0646(18) 0.095(2) 0.074(2) -0.0345(17) 0.0139(15) -0.0481(18)
C5 0.079(2) 0.0653(18) 0.079(2) -0.0329(16) 0.0075(17) -0.0248(16)
C6 0.0645(17) 0.0594(17) 0.087(2) -0.0356(15) 0.0076(16) -0.0315(16)
C7 0.072(2) 0.079(2) 0.0570(19) -0.0434(18) 0.0098(14) -0.0228(15)
C8 0.102(3) 0.083(2) 0.107(3) -0.052(2) 0.029(2) -0.0298(19)
C9 0.125(3) 0.113(3) 0.119(3) -0.085(3) 0.041(3) -0.037(2)
C10 0.105(3) 0.142(4) 0.128(4) -0.079(3) 0.045(3) -0.046(3)
C11 0.096(3) 0.128(3) 0.154(4) -0.051(3) 0.058(3) -0.059(3)
C12 0.092(3) 0.097(3) 0.122(3) -0.052(2) 0.046(2) -0.050(2)
Cl2 0.1382(10) 0.1327(10) 0.2808(18) -0.0760(9) 0.0996(11) -0.0487(10)
S2 0.0843(6) 0.0634(5) 0.1069(7) -0.0150(4) -0.0088(5) -0.0407(5)
O3 0.1039(17) 0.1019(16) 0.150(2) -0.0112(14) -0.0269(16) -0.0819(16)
O4 0.1068(17) 0.0676(13) 0.1103(18) -0.0200(12) -0.0262(14) -0.0312(13)
N2 0.0723(18) 0.0866(18) 0.113(2) -0.0273(15) -0.0021(15) -0.0417(17)
C13 0.0665(19) 0.0609(18) 0.077(2) -0.0088(15) 0.0022(17) -0.0320(17)
C14 0.096(3) 0.083(2) 0.099(3) -0.017(2) -0.006(2) -0.025(2)
C15 0.113(3) 0.092(3) 0.105(3) -0.014(3) 0.026(3) -0.010(2)
C16 0.087(3) 0.088(3) 0.137(4) -0.031(2) 0.053(3) -0.040(3)
C17 0.075(2) 0.115(3) 0.128(4) -0.041(2) 0.023(2) -0.055(3)
C18 0.077(2) 0.076(2) 0.090(3) -0.0201(19) 0.0030(19) -0.0307(18)
C19 0.083(2) 0.066(2) 0.101(3) -0.0424(19) 0.030(2) -0.0350(19)
C20 0.117(3) 0.075(2) 0.101(3) -0.022(2) 0.012(2) -0.020(2)
C21 0.147(4) 0.083(3) 0.128(4) -0.007(3) 0.022(4) -0.029(3)
C22 0.162(4) 0.094(3) 0.110(4) -0.033(3) 0.043(3) -0.045(3)
C23 0.112(3) 0.113(3) 0.098(3) -0.050(3) 0.033(2) -0.046(2)
C24 0.081(2) 0.092(2) 0.104(3) -0.044(2) 0.015(2) -0.039(2)

loop_
_atom_type_symbol
_atom_type_description
_atom_type_scat_dispersion_real
_atom_type_scat_dispersion_imag
_atom_type_scat_source
C C 0.0033 0.0016 'International Tables Vol C Tables 4.2.6.8 and 6.1.1.4'
H H 0.0000 0.0000 'International Tables Vol C Tables 4.2.6.8 and 6.1.1.4'
Cl Cl 0.1484 0.1585 'International Tables Vol C Tables 4.2.6.8 and 6.1.1.4'
N N 0.0061 0.0033 'International Tables Vol C Tables 4.2.6.8 and 6.1.1.4'
O O 0.0106 0.0060 'International Tables Vol C Tables 4.2.6.8 and 6.1.1.4'
S S 0.1246 0.1234 'International Tables Vol C Tables 4.2.6.8 and 6.1.1.4'

loop_
_geom_angle_atom_site_label_1
_geom_angle_atom_site_label_2
_geom_angle_atom_site_label_3
_geom_angle_site_symmetry_1
_geom_angle_site_symmetry_3
_geom_angle
_geom_angle_publ_flag
O2 S1 O1 . . 119.51(12) ?
O2 S1 N1 . . 108.62(13) ?
O1 S1 N1 . . 104.49(12) ?
O2 S1 C1 . . 107.78(12) ?
O1 S1 C1 . . 109.11(12) ?
N1 S1 C1 . . 106.65(12) ?
C7 N1 S1 . . 123.44(19) ?
C7 N1 H1N . . 116(2) ?
S1 N1 H1N . . 109(2) ?
C6 C1 C2 . . 119.1(3) ?
C6 C1 S1 . . 119.92(19) ?
C2 C1 S1 . . 120.9(2) ?
C3 C2 C1 . . 120.2(3) ?
C3 C2 H2 . . 119.9 ?
C1 C2 H2 . . 119.9 ?
C4 C3 C2 . . 119.2(3) ?
C4 C3 H3 . . 120.4 ?
C2 C3 H3 . . 120.4 ?
C5 C4 C3 . . 121.2(3) ?
C5 C4 Cl1 . . 119.3(3) ?
C3 C4 Cl1 . . 119.5(2) ?
C6 C5 C4 . . 119.6(3) ?
C6 C5 H5 . . 120.2 ?
C4 C5 H5 . . 120.2 ?
C5 C6 C1 . . 120.7(2) ?
C5 C6 H6 . . 119.7 ?
C1 C6 H6 . . 119.7 ?
C12 C7 C8 . . 118.6(3) ?
C12 C7 N1 . . 118.0(3) ?
C8 C7 N1 . . 123.3(3) ?
C9 C8 C7 . . 119.4(3) ?
C9 C8 H8 . . 120.3 ?
C7 C8 H8 . . 120.3 ?
C10 C9 C8 . . 121.8(4) ?
C10 C9 H9 . . 119.1 ?
C8 C9 H9 . . 119.1 ?
C9 C10 C11 . . 118.7(4) ?
C9 C10 H10 . . 120.6 ?
C11 C10 H10 . . 120.6 ?
C10 C11 C12 . . 121.0(4) ?
C10 C11 H11 . . 119.5 ?
C12 C11 H11 . . 119.5 ?
C7 C12 C11 . . 120.4(3) ?
C7 C12 H12 . . 119.8 ?
C11 C12 H12 . . 119.8 ?
O4 S2 O3 . . 119.25(14) ?
O4 S2 N2 . . 110.50(16) ?
O3 S2 N2 . . 103.86(15) ?
O4 S2 C13 . . 107.49(15) ?
O3 S2 C13 . . 108.16(16) ?
N2 S2 C13 . . 106.99(13) ?
C19 N2 S2 . . 125.8(2) ?
C19 N2 H2N . . 115(2) ?
S2 N2 H2N . . 114(2) ?
C18 C13 C14 . . 120.2(3) ?
C18 C13 S2 . . 120.4(2) ?
C14 C13 S2 . . 119.4(3) ?
C15 C14 C13 . . 119.7(4) ?
C15 C14 H14 . . 120.1 ?
C13 C14 H14 . . 120.1 ?
C16 C15 C14 . . 119.9(4) ?
C16 C15 H15 . . 120.0 ?
C14 C15 H15 . . 120.0 ?
C17 C16 C15 . . 120.9(4) ?
C17 C16 Cl2 . . 118.9(4) ?
C15 C16 Cl2 . . 120.2(4) ?
C16 C17 C18 . . 119.5(4) ?
C16 C17 H17 . . 120.3 ?
C18 C17 H17 . . 120.3 ?
C13 C18 C17 . . 119.8(3) ?
C13 C18 H18 . . 120.1 ?
C17 C18 H18 . . 120.1 ?
C24 C19 C20 . . 122.3(3) ?
C24 C19 N2 . . 122.2(3) ?
C20 C19 N2 . . 115.4(4) ?
C19 C20 C21 . . 117.4(4) ?
C19 C20 H20 . . 121.3 ?
C21 C20 H20 . . 121.3 ?
C22 C21 C20 . . 119.8(4) ?
C22 C21 H21 . . 120.1 ?
C20 C21 H21 . . 120.1 ?
C23 C22 C21 . . 120.9(4) ?
C23 C22 H22 . . 119.5 ?
C21 C22 H22 . . 119.5 ?
C22 C23 C24 . . 120.4(4) ?
C22 C23 H23 . . 119.8 ?
C24 C23 H23 . . 119.8 ?
C19 C24 C23 . . 119.2(4) ?
C19 C24 H24 . . 120.4 ?
C23 C24 H24 . . 120.4 ?

loop_
_geom_bond_atom_site_label_1
_geom_bond_atom_site_label_2
_geom_bond_site_symmetry_2
_geom_bond_distance
_geom_bond_publ_flag
Cl1 C4 . 1.727(3) ?
S1 O2 . 1.4152(19) ?
S1 O1 . 1.4301(18) ?
S1 N1 . 1.625(3) ?
S1 C1 . 1.746(3) ?
N1 C7 . 1.424(3) ?
N1 H1N . 0.844(16) ?
C1 C6 . 1.375(3) ?
C1 C2 . 1.380(3) ?
C2 C3 . 1.371(4) ?
C2 H2 . 0.9300 ?
C3 C4 . 1.365(4) ?
C3 H3 . 0.9300 ?
C4 C5 . 1.362(4) ?
C5 C6 . 1.358(4) ?
C5 H5 . 0.9300 ?
C6 H6 . 0.9300 ?
C7 C12 . 1.351(4) ?
C7 C8 . 1.376(4) ?
C8 C9 . 1.373(4) ?
C8 H8 . 0.9300 ?
C9 C10 . 1.341(5) ?
C9 H9 . 0.9300 ?
C10 C11 . 1.343(5) ?
C10 H10 . 0.9300 ?
C11 C12 . 1.380(5) ?
C11 H11 . 0.9300 ?
C12 H12 . 0.9300 ?
Cl2 C16 . 1.732(4) ?
S2 O4 . 1.406(2) ?
S2 O3 . 1.432(2) ?
S2 N2 . 1.625(3) ?
S2 C13 . 1.750(3) ?
N2 C19 . 1.422(4) ?
N2 H2N . 0.889(17) ?
C13 C18 . 1.366(4) ?
C13 C14 . 1.368(4) ?
C14 C15 . 1.367(5) ?
C14 H14 . 0.9300 ?
C15 C16 . 1.359(5) ?
C15 H15 . 0.9300 ?
C16 C17 . 1.358(5) ?
C17 C18 . 1.378(5) ?
C17 H17 . 0.9300 ?
C18 H18 . 0.9300 ?
C19 C24 . 1.346(4) ?
C19 C20 . 1.376(5) ?
C20 C21 . 1.405(6) ?
C20 H20 . 0.9300 ?
C21 C22 . 1.357(6) ?
C21 H21 . 0.9300 ?
C22 C23 . 1.353(5) ?
C22 H22 . 0.9300 ?
C23 C24 . 1.371(5) ?
C23 H23 . 0.9300 ?
C24 H24 . 0.9300 ?

loop_
_geom_hbond_atom_site_label_D
_geom_hbond_atom_site_label_H
_geom_hbond_atom_site_label_A
_geom_hbond_site_symmetry_A
_geom_hbond_distance_DH
_geom_hbond_distance_HA
_geom_hbond_distance_DA
_geom_hbond_angle_DHA
N1 H1N O1 2_565 0.844(16) 2.168(17) 3.010(3) 175(3)
N2 H2N O3 2_656 0.889(17) 1.99(2) 2.867(4) 167(3)

loop_
_geom_torsion_atom_site_label_1
_geom_torsion_atom_site_label_2
_geom_torsion_atom_site_label_3
_geom_torsion_atom_site_label_4
_geom_torsion_site_symmetry_1
_geom_torsion_site_symmetry_2
_geom_torsion_site_symmetry_3
_geom_torsion_site_symmetry_4
_geom_torsion
_geom_torsion_publ_flag
O2 S1 N1 C7 . . . . 62.1(2) ?
O1 S1 N1 C7 . . . . -169.3(2) ?
C1 S1 N1 C7 . . . . -53.8(2) ?
O2 S1 C1 C6 . . . . 165.8(2) ?
O1 S1 C1 C6 . . . . 34.6(2) ?
N1 S1 C1 C6 . . . . -77.7(2) ?
O2 S1 C1 C2 . . . . -17.9(3) ?
O1 S1 C1 C2 . . . . -149.1(2) ?
N1 S1 C1 C2 . . . . 98.6(2) ?
C6 C1 C2 C3 . . . . 0.0(4) ?
S1 C1 C2 C3 . . . . -176.3(2) ?
C1 C2 C3 C4 . . . . -0.1(5) ?
C2 C3 C4 C5 . . . . -0.2(5) ?
C2 C3 C4 Cl1 . . . . 178.6(2) ?
C3 C4 C5 C6 . . . . 0.6(5) ?
Cl1 C4 C5 C6 . . . . -178.2(2) ?
C4 C5 C6 C1 . . . . -0.7(4) ?
C2 C1 C6 C5 . . . . 0.4(4) ?
S1 C1 C6 C5 . . . . 176.8(2) ?
S1 N1 C7 C12 . . . . 139.2(3) ?
S1 N1 C7 C8 . . . . -43.1(4) ?
C12 C7 C8 C9 . . . . -2.1(5) ?
N1 C7 C8 C9 . . . . -179.9(3) ?
C7 C8 C9 C10 . . . . 2.2(6) ?
C8 C9 C10 C11 . . . . -1.1(7) ?
C9 C10 C11 C12 . . . . 0.0(7) ?
C8 C7 C12 C11 . . . . 1.0(5) ?
N1 C7 C12 C11 . . . . 178.9(3) ?
C10 C11 C12 C7 . . . . 0.0(6) ?
O4 S2 N2 C19 . . . . 53.3(3) ?
O3 S2 N2 C19 . . . . -177.7(3) ?
C13 S2 N2 C19 . . . . -63.4(3) ?
O4 S2 C13 C18 . . . . -5.0(3) ?
O3 S2 C13 C18 . . . . -135.0(2) ?
N2 S2 C13 C18 . . . . 113.7(3) ?
O4 S2 C13 C14 . . . . 176.0(3) ?
O3 S2 C13 C14 . . . . 46.0(3) ?
N2 S2 C13 C14 . . . . -65.3(3) ?
C18 C13 C14 C15 . . . . -1.4(5) ?
S2 C13 C14 C15 . . . . 177.6(3) ?
C13 C14 C15 C16 . . . . 0.1(6) ?
C14 C15 C16 C17 . . . . 1.1(6) ?
C14 C15 C16 Cl2 . . . . -176.7(3) ?
C15 C16 C17 C18 . . . . -1.1(6) ?
Cl2 C16 C17 C18 . . . . 176.8(3) ?
C14 C13 C18 C17 . . . . 1.4(5) ?
S2 C13 C18 C17 . . . . -177.6(2) ?
C16 C17 C18 C13 . . . . -0.2(5) ?
S2 N2 C19 C24 . . . . -32.0(4) ?
S2 N2 C19 C20 . . . . 151.6(3) ?
C24 C19 C20 C21 . . . . -2.1(5) ?
N2 C19 C20 C21 . . . . 174.3(3) ?
C19 C20 C21 C22 . . . . 2.1(6) ?
C20 C21 C22 C23 . . . . -0.4(7) ?
C21 C22 C23 C24 . . . . -1.5(6) ?
C20 C19 C24 C23 . . . . 0.3(5) ?
N2 C19 C24 C23 . . . . -175.9(3) ?
C22 C23 C24 C19 . . . . 1.6(5) ?
